data_7102052
loop_
_publ_author_name
'Black, Cory A'
'Hanton, Lyall R'
'Spicer, Mark D'

_publ_section_title
;
 A coordination polymer strategy for anion encapsulation: anion-pi
 interactions in (4,4) nets formed from Ag(I) salts and a flexible
 pyrimidine ligand.
;
_journal_issue 30
_journal_name_full 'Chemical communications (Cambridge, England)'
_journal_page_first 3171
_journal_page_last 3173
_journal_paper_doi 10.1039/b703522e
_journal_year 2007
_chemical_formula_moiety 'C10 H10 Ag N4 S, B F4'
_chemical_formula_sum 'C10 H10 Ag B F4 N4 S'
_chemical_formula_weight 412.97
_chemical_name_common 'Compound 1 cbaf'
_chemical_name_systematic
;
?
;
_space_group_IT_number 18
_symmetry_cell_setting orthorhombic
_symmetry_space_group_name_Hall 'P 2 2ab'
_symmetry_space_group_name_H-M 'P 21 21 2'
_atom_sites_solution_hydrogens geom
_atom_sites_solution_primary direct
_atom_sites_solution_secondary difmap
_audit_creation_method SHELXL-97
_cell_angle_alpha 90
_cell_angle_beta 90
_cell_angle_gamma 90
_cell_formula_units_Z 2
_cell_length_a 7.608(5)
_cell_length_b 8.883(5)
_cell_length_c 9.914(5)
_cell_measurement_reflns_used 7742
_cell_measurement_temperature 88(2)
_cell_measurement_theta_max 32.43
_cell_measurement_theta_min 3.08
_cell_volume 670.0(7)
_computing_cell_refinement 'Bruker SMART'
_computing_data_collection 'Bruker SMART'
_computing_data_reduction 'Bruker SAINT'
_computing_molecular_graphics 'Bruker SHELXTL'
_computing_publication_material 'Bruker SHELXTL'
_computing_structure_refinement 'SHELXL-97 (Sheldrick, 1997)'
_computing_structure_solution 'Bruker SHELXTL'
_diffrn_ambient_temperature 88(2)
_diffrn_measured_fraction_theta_full 1.000
_diffrn_measured_fraction_theta_max 0.906
_diffrn_measurement_device_type 'CCD area detector'
_diffrn_measurement_method 'phi and omega scans'
_diffrn_radiation_monochromator graphite
_diffrn_radiation_source 'fine-focus sealed tube'
_diffrn_radiation_type MoK\a
_diffrn_radiation_wavelength 0.71069
_diffrn_reflns_av_R_equivalents 0.0358
_diffrn_reflns_av_sigmaI/netI 0.0229
_diffrn_reflns_limit_h_max 11
_diffrn_reflns_limit_h_min -11
_diffrn_reflns_limit_k_max 12
_diffrn_reflns_limit_k_min -13
_diffrn_reflns_limit_l_max 13
_diffrn_reflns_limit_l_min -13
_diffrn_reflns_number 10674
_diffrn_reflns_theta_full 25.00
_diffrn_reflns_theta_max 32.64
_diffrn_reflns_theta_min 2.05
_exptl_absorpt_coefficient_mu 1.703
_exptl_absorpt_correction_T_max 0.9000
_exptl_absorpt_correction_T_min 0.7150
_exptl_absorpt_correction_type multi-scan
_exptl_absorpt_process_details 'SADABS (Sheldrick 1996)'
_exptl_crystal_colour 'pale bronze'
_exptl_crystal_density_diffrn 2.047
_exptl_crystal_density_method 'not measured'
_exptl_crystal_description irregular
_exptl_crystal_F_000 404
_exptl_crystal_size_max 0.21
_exptl_crystal_size_mid 0.21
_exptl_crystal_size_min 0.06
_refine_diff_density_max 0.720
_refine_diff_density_min -0.616
_refine_diff_density_rms 0.080
_refine_ls_abs_structure_details 'Flack H D (1983), Acta Cryst. A39, 876-881'
_refine_ls_abs_structure_Flack 0.00(4)
_refine_ls_extinction_method none
_refine_ls_goodness_of_fit_ref 1.068
_refine_ls_hydrogen_treatment constr
_refine_ls_matrix_type full
_refine_ls_number_parameters 97
_refine_ls_number_reflns 2133
_refine_ls_number_restraints 0
_refine_ls_restrained_S_all 1.068
_refine_ls_R_factor_all 0.0229
_refine_ls_R_factor_gt 0.0207
_refine_ls_shift/su_max 0.002
_refine_ls_shift/su_mean 0.000
_refine_ls_structure_factor_coef Fsqd
_refine_ls_weighting_details 'calc w=1/[\s^2^(Fo^2^)+(0.0221P)^2^+0.3243P] where P=(Fo^2^+2Fc^2^)/3'
_refine_ls_weighting_scheme calc
_refine_ls_wR_factor_gt 0.0502
_refine_ls_wR_factor_ref 0.0517
_reflns_number_gt 2007
_reflns_number_total 2133
_reflns_threshold_expression >2sigma(I)
_cod_data_source_file b703522e.txt
_cod_data_source_block cbaf
_cod_depositor_comments
;
The following automatic conversions were performed:
'_symmetry_cell_setting' value 'Orthorhombic' changed to 'orthorhombic'
according to '/home/saulius/struct/CIF-dictionaries/cif_core.dic'
dictionary named 'cif_core.dic' version 2.4.1 from 2010-06-29.

Automatic conversion script
Id: cif_fix_enum 1527 2010-12-29 10:47:43Z saulius 
;
_cod_database_code 7102052

loop_
_symmetry_equiv_pos_as_xyz
'x, y, z'
'-x, -y, z'
'x+1/2, -y+1/2, -z'
'-x+1/2, y+1/2, -z'

loop_
_atom_site_label
_atom_site_type_symbol
_atom_site_fract_x
_atom_site_fract_y
_atom_site_fract_z
_atom_site_U_iso_or_equiv
_atom_site_adp_type
_atom_site_occupancy
_atom_site_symmetry_multiplicity
_atom_site_calc_flag
_atom_site_refinement_flags
C1 C 0.1821(3) 0.3036(3) 0.4307(2) 0.0257(4) Uani 1 1 d .
H1 H 0.2027 0.2919 0.5226 0.031 Uiso 1 1 calc R
C2 C 0.0451(2) 0.2239(2) 0.2410(2) 0.0184(3) Uani 1 1 d .
H2 H -0.0307 0.1581 0.1968 0.022 Uiso 1 1 calc R
C3 C 0.1260(2) 0.3361(2) 0.16808(18) 0.0177(3) Uani 1 1 d .
H3 H 0.1065 0.3464 0.0759 0.021 Uiso 1 1 calc R
C4 C 0.2379(2) 0.4337(2) 0.23636(19) 0.0158(3) Uani 1 1 d .
C5 C 0.3288(2) 0.5617(2) 0.16748(19) 0.0178(3) Uani 1 1 d .
H5A H 0.3800 0.6273 0.2352 0.021 Uiso 1 1 calc R
H5B H 0.2427 0.6198 0.1174 0.021 Uiso 1 1 calc R
Ag1 Ag 0.0000 0.0000 0.502131(16) 0.01940(6) Uani 1 2 d S
N1 N 0.0723(2) 0.2066(2) 0.37392(17) 0.0201(3) Uani 1 1 d .
N2 N 0.2660(2) 0.4164(2) 0.36940(17) 0.0218(3) Uani 1 1 d .
S1 S 0.5000 0.5000 0.05305(5) 0.01885(11) Uani 1 2 d S
F12 F 0.5179(3) 0.87366(15) 0.29857(15) 0.0439(4) Uani 1 1 d .
B1 B 0.5000 1.0000 0.2189(3) 0.0243(5) Uani 1 2 d S
F11 F 0.6472(2) 1.0119(3) 0.13852(19) 0.0726(6) Uani 1 1 d .

loop_
_atom_site_aniso_label
_atom_site_aniso_U_11
_atom_site_aniso_U_22
_atom_site_aniso_U_33
_atom_site_aniso_U_23
_atom_site_aniso_U_13
_atom_site_aniso_U_12
C1 0.0280(9) 0.0356(11) 0.0135(9) 0.0024(8) -0.0020(7) -0.0109(8)
C2 0.0204(8) 0.0197(8) 0.0151(8) -0.0011(7) -0.0016(6) 0.0019(6)
C3 0.0195(8) 0.0212(8) 0.0123(8) 0.0006(7) -0.0030(6) 0.0018(7)
C4 0.0139(7) 0.0201(8) 0.0135(8) -0.0020(7) 0.0002(6) 0.0036(6)
C5 0.0160(7) 0.0202(8) 0.0172(9) 0.0013(7) 0.0010(6) 0.0022(6)
Ag1 0.02203(8) 0.02156(9) 0.01461(9) 0.000 0.000 0.00366(9)
N1 0.0212(7) 0.0246(8) 0.0144(7) 0.0022(6) -0.0016(6) -0.0037(6)
N2 0.0225(7) 0.0288(9) 0.0140(8) 0.0006(6) -0.0006(6) -0.0059(7)
S1 0.0166(2) 0.0287(3) 0.0112(2) 0.000 0.000 0.0014(3)
F12 0.0523(10) 0.0311(6) 0.0483(8) 0.0128(6) 0.0096(9) 0.0018(8)
B1 0.0260(12) 0.0266(13) 0.0202(13) 0.000 0.000 0.0018(18)
F11 0.0594(9) 0.0959(15) 0.0624(11) 0.0417(14) 0.0385(8) 0.0285(13)

loop_
_atom_type_symbol
_atom_type_description
_atom_type_scat_dispersion_real
_atom_type_scat_dispersion_imag
_atom_type_scat_source
C C 0.0033 0.0016 'International Tables Vol C Tables 4.2.6.8 and 6.1.1.4'
H H 0.0000 0.0000 'International Tables Vol C Tables 4.2.6.8 and 6.1.1.4'
B B 0.0013 0.0007 'International Tables Vol C Tables 4.2.6.8 and 6.1.1.4'
N N 0.0061 0.0033 'International Tables Vol C Tables 4.2.6.8 and 6.1.1.4'
F F 0.0171 0.0103 'International Tables Vol C Tables 4.2.6.8 and 6.1.1.4'
S S 0.1246 0.1234 'International Tables Vol C Tables 4.2.6.8 and 6.1.1.4'
Ag Ag -0.8971 1.1015 'International Tables Vol C Tables 4.2.6.8 and 6.1.1.4'

loop_
_geom_angle_atom_site_label_1
_geom_angle_atom_site_label_2
_geom_angle_atom_site_label_3
_geom_angle
_geom_angle_site_symmetry_1
_geom_angle_site_symmetry_3
N1 C1 N2 126.59(19) . .
N1 C1 H1 116.7 . .
N2 C1 H1 116.7 . .
N1 C2 C3 121.94(17) . .
N1 C2 H2 119.0 . .
C3 C2 H2 119.0 . .
C2 C3 C4 118.02(17) . .
C2 C3 H3 121.0 . .
C4 C3 H3 121.0 . .
N2 C4 C3 120.22(17) . .
N2 C4 C5 117.46(17) . .
C3 C4 C5 122.31(17) . .
C4 C5 S1 112.81(13) . .
C4 C5 H5A 109.0 . .
S1 C5 H5A 109.0 . .
C4 C5 H5B 109.0 . .
S1 C5 H5B 109.0 . .
H5A C5 H5B 107.8 . .
N1 Ag1 N1 112.87(9) 2 .
N1 Ag1 N2 103.45(7) 2 4_546
N1 Ag1 N2 112.14(7) . 4_546
N1 Ag1 N2 112.14(7) 2 3_456
N1 Ag1 N2 103.45(7) . 3_456
N2 Ag1 N2 113.12(9) 4_546 3_456
C1 N1 C2 116.06(17) . .
C1 N1 Ag1 115.77(13) . .
C2 N1 Ag1 126.67(13) . .
C1 N2 C4 117.15(18) . .
C1 N2 Ag1 111.01(13) . 3_556
C4 N2 Ag1 128.77(13) . 3_556
C5 S1 C5 102.50(12) 2_665 .
F11 B1 F11 109.3(3) 2_675 .
F11 B1 F12 108.27(13) 2_675 2_675
F11 B1 F12 110.41(15) . 2_675
F11 B1 F12 110.41(15) 2_675 .
F11 B1 F12 108.27(13) . .
F12 B1 F12 110.1(2) 2_675 .

loop_
_geom_bond_atom_site_label_1
_geom_bond_atom_site_label_2
_geom_bond_distance
_geom_bond_site_symmetry_2
C1 N1 1.326(3) .
C1 N2 1.335(3) .
C1 H1 0.9300 .
C2 N1 1.343(3) .
C2 C3 1.377(3) .
C2 H2 0.9300 .
C3 C4 1.391(3) .
C3 H3 0.9300 .
C4 N2 1.345(2) .
C4 C5 1.496(3) .
C5 S1 1.8125(19) .
C5 H5A 0.9700 .
C5 H5B 0.9700 .
Ag1 N1 2.2988(19) 2
Ag1 N1 2.2988(19) .
Ag1 N2 2.3112(19) 4_546
Ag1 N2 2.3112(19) 3_456
N2 Ag1 2.3112(19) 3_556
S1 C5 1.8125(19) 2_665
F12 B1 1.379(2) .
B1 F11 1.379(2) 2_675
B1 F11 1.379(2) .
B1 F12 1.379(2) 2_675
